data_7004831
loop_
_publ_author_name
'Huang, Deguang'
'Zhang, Xiaofeng'
'Ma, Chengbing'
'Chen, Hui'
'Chen, Changneng'
'Liu, Qiutian'
'Zhang, Chunxi'
'Liao, Daizheng'
'Li, Licun'

_publ_section_title
;
 Aggregation of tetranuclear Mn building blocks with alkali ion.
 Syntheses, crystal structures and chemical behaviors of monomer, dimer
 and polymer containing [Mn4(mu3-O)2]8+ units.
;
_journal_issue 6
_journal_name_full 'Dalton transactions (Cambridge, England : 2003)'
_journal_page_first 680
_journal_page_last 688
_journal_paper_doi 10.1039/b609948c
_journal_year 2007
_chemical_formula_moiety '[Mn4O2(AcO)7(pyz)2(CH3CN)K.2CH3CN]n'
_chemical_formula_sum 'C30 H36 K Mn4 N7 O20'
_chemical_formula_weight 1073.52
_chemical_name_systematic
;
?
;
_space_group_IT_number 61
_symmetry_cell_setting orthorhombic
_symmetry_space_group_name_Hall '-P 2ac 2ab'
_symmetry_space_group_name_H-M 'P b c a'
_atom_sites_solution_hydrogens geom
_atom_sites_solution_primary direct
_atom_sites_solution_secondary difmap
_audit_creation_method SHELXL-97
_cell_angle_alpha 90.00
_cell_angle_beta 90.00
_cell_angle_gamma 90.00
_cell_formula_units_Z 8
_cell_length_a 22.34030(10)
_cell_length_b 14.87040(10)
_cell_length_c 26.4903(4)
_cell_measurement_reflns_used 8192
_cell_measurement_temperature 293(2)
_cell_measurement_theta_max 25.07
_cell_measurement_theta_min 1.82
_cell_volume 8800.32(15)
_computing_cell_refinement 'Siemens SMART & SAINT'
_computing_data_collection 'Siemens SMART'
_computing_data_reduction 'Siemens XPREP'
_computing_molecular_graphics 'Bruker SHELXTL'
_computing_publication_material 'Bruker SHELXTL'
_computing_structure_refinement 'SHELXL-97 (Sheldrick, 1997)'
_computing_structure_solution 'SHELXS-97 (Sheldrick, 1990)'
_diffrn_ambient_temperature 293(2)
_diffrn_measured_fraction_theta_full 0.996
_diffrn_measured_fraction_theta_max 0.996
_diffrn_measurement_device_type 'CCD area detector'
_diffrn_measurement_method 'phi and omega scans'
_diffrn_radiation_monochromator graphite
_diffrn_radiation_source 'fine-focus sealed tube'
_diffrn_radiation_type MoK\a
_diffrn_radiation_wavelength 0.71073
_diffrn_reflns_av_R_equivalents 0.0469
_diffrn_reflns_av_sigmaI/netI 0.0287
_diffrn_reflns_limit_h_max 24
_diffrn_reflns_limit_h_min -26
_diffrn_reflns_limit_k_max 16
_diffrn_reflns_limit_k_min -17
_diffrn_reflns_limit_l_max 31
_diffrn_reflns_limit_l_min -31
_diffrn_reflns_number 43703
_diffrn_reflns_theta_full 25.07
_diffrn_reflns_theta_max 25.07
_diffrn_reflns_theta_min 1.82
_diffrn_standards_decay_% 0
_diffrn_standards_interval_count 0
_diffrn_standards_interval_time 0
_diffrn_standards_number 0
_exptl_absorpt_coefficient_mu 1.299
_exptl_absorpt_correction_T_max 1.0000
_exptl_absorpt_correction_T_min .7347
_exptl_absorpt_correction_type empirical
_exptl_absorpt_process_details 'SADABS (Sheldrick, 1996)'
_exptl_crystal_colour black
_exptl_crystal_density_diffrn 1.621
_exptl_crystal_density_method 'not measured'
_exptl_crystal_description block
_exptl_crystal_F_000 4352
_exptl_crystal_size_max .78
_exptl_crystal_size_mid .66
_exptl_crystal_size_min .42
_refine_diff_density_max 0.561
_refine_diff_density_min -0.333
_refine_diff_density_rms 0.073
_refine_ls_extinction_method none
_refine_ls_goodness_of_fit_ref 1.217
_refine_ls_hydrogen_treatment constr
_refine_ls_matrix_type full
_refine_ls_number_parameters 564
_refine_ls_number_reflns 7783
_refine_ls_number_restraints 13
_refine_ls_restrained_S_all 1.220
_refine_ls_R_factor_all 0.0709
_refine_ls_R_factor_gt 0.0450
_refine_ls_shift/su_max 0.001
_refine_ls_shift/su_mean 0.000
_refine_ls_structure_factor_coef Fsqd
_refine_ls_weighting_details 'calc w=1/[\s^2^(Fo^2^)+(0.0363P)^2^+17.0454P] where P=(Fo^2^+2Fc^2^)/3'
_refine_ls_weighting_scheme calc
_refine_ls_wR_factor_gt 0.1005
_refine_ls_wR_factor_ref 0.1210
_reflns_number_gt 5879
_reflns_number_total 7783
_reflns_threshold_expression >2sigma(I)
_cod_data_source_file b609948c.txt
_cod_data_source_block complex_3
_cod_depositor_comments
;
The following automatic conversions were performed:
'_symmetry_cell_setting' value 'Orthorhombic' changed to 'orthorhombic'
according to '/home/saulius/struct/CIF-dictionaries/cif_core.dic'
dictionary named 'cif_core.dic' version 2.4.1 from 2010-06-29.

Automatic conversion script
Id: cif_fix_enum 1527 2010-12-29 10:47:43Z saulius 
;
_cod_original_sg_symbol_H-M Pbca
_cod_database_code 7004831

loop_
_symmetry_equiv_pos_as_xyz
'x, y, z'
'-x+1/2, -y, z+1/2'
'-x, y+1/2, -z+1/2'
'x+1/2, -y+1/2, -z'
'-x, -y, -z'
'x-1/2, y, -z-1/2'
'x, -y-1/2, z-1/2'
'-x-1/2, y-1/2, z'

loop_
_atom_site_label
_atom_site_type_symbol
_atom_site_fract_x
_atom_site_fract_y
_atom_site_fract_z
_atom_site_U_iso_or_equiv
_atom_site_adp_type
_atom_site_occupancy
_atom_site_symmetry_multiplicity
_atom_site_calc_flag
_atom_site_refinement_flags
_atom_site_disorder_assembly
_atom_site_disorder_group
Mn1 Mn 0.10930(3) 0.87620(5) 0.39640(2) 0.03813(17) Uani 1 1 d . A .
Mn2 Mn 0.10461(3) 0.73926(4) 0.29360(2) 0.03337(16) Uani 1 1 d . A .
Mn3 Mn 0.10229(3) 0.92656(4) 0.27589(2) 0.03243(16) Uani 1 1 d . . .
Mn4 Mn 0.19331(3) 0.80374(4) 0.20069(2) 0.03488(16) Uani 1 1 d . A .
K1 K -0.00438(5) 0.56884(8) 0.29110(4) 0.0575(3) Uani 1 1 d . . .
O1 O 0.11852(15) 0.9030(2) 0.46694(12) 0.0524(8) Uani 1 1 d . A .
O2 O 0.0719(2) 0.9243(3) 0.54039(14) 0.0829(13) Uani 1 1 d . A .
O3 O 0.12521(15) 0.7359(2) 0.41279(12) 0.0499(8) Uani 1 1 d . A .
O4 O 0.08262(14) 0.6605(2) 0.34899(11) 0.0443(7) Uani 1 1 d . A .
O5 O 0.07753(16) 1.0147(2) 0.38631(12) 0.0512(8) Uani 1 1 d . . .
O6 O 0.05946(14) 1.0299(2) 0.30421(11) 0.0443(7) Uani 1 1 d . . .
O7 O 0.19280(14) 0.9058(2) 0.38410(12) 0.0517(8) Uani 1 1 d . . .
O8 O 0.18622(14) 0.9687(2) 0.30772(12) 0.0487(8) Uani 1 1 d . . .
O9 O 0.17209(15) 0.6611(2) 0.19320(12) 0.0478(8) Uani 1 1 d . A .
O10 O 0.10234(14) 0.62989(19) 0.25063(12) 0.0469(8) Uani 1 1 d . A .
O11 O 0.20567(14) 0.9458(2) 0.19245(12) 0.0465(8) Uani 1 1 d . . .
O12 O 0.11883(13) 1.00408(19) 0.21869(11) 0.0404(7) Uani 1 1 d . . .
O13 O 0.25231(13) 0.7776(2) 0.25278(12) 0.0466(8) Uani 1 1 d . . .
O14 O 0.19588(14) 0.7103(2) 0.31142(12) 0.0491(8) Uani 1 1 d . . .
O15 O 0.00871(14) 0.7501(2) 0.27076(12) 0.0465(8) Uani 1 1 d . A .
O16 O 0.01067(14) 0.8935(2) 0.24493(12) 0.0455(8) Uani 1 1 d . . .
O17 O 0.09026(12) 0.84764(18) 0.33043(10) 0.0329(6) Uani 1 1 d . . .
O18 O 0.12848(12) 0.81998(17) 0.24296(10) 0.0328(6) Uani 1 1 d . . .
O19 O 0.25230(14) 0.7862(2) 0.14935(11) 0.0452(8) Uani 1 1 d . . .
O20 O 0.26850(19) 0.7536(4) 0.06906(15) 0.0952(15) Uani 1 1 d . . .
N1 N 0.02146(18) 0.8545(3) 0.42117(14) 0.0447(9) Uani 1 1 d . . .
N2 N -0.0892(2) 0.8460(4) 0.4676(2) 0.0781(15) Uani 1 1 d . A .
N3 N 0.13917(16) 0.8119(2) 0.13635(13) 0.0380(8) Uani 1 1 d . . .
N4 N 0.0819(2) 0.8008(4) 0.04391(17) 0.0681(13) Uani 1 1 d . A .
C1 C -0.0268(2) 0.8291(4) 0.39589(19) 0.0550(13) Uani 1 1 d . A .
H1A H -0.0237 0.8139 0.3619 0.066 Uiso 1 1 calc R . .
C2 C -0.0816(3) 0.8252(4) 0.4195(2) 0.0704(16) Uani 1 1 d . . .
H2B H -0.1147 0.8071 0.4008 0.085 Uiso 1 1 calc R A .
C3 C -0.0404(3) 0.8715(4) 0.4925(2) 0.0708(16) Uani 1 1 d . . .
H3A H -0.0438 0.8872 0.5264 0.085 Uiso 1 1 calc R A .
C4 C 0.0150(2) 0.8756(3) 0.46996(17) 0.0498(12) Uani 1 1 d . A .
C5 C 0.0718(3) 0.9032(3) 0.49629(19) 0.0551(13) Uani 1 1 d . . .
C6 C 0.1044(2) 0.6666(3) 0.39391(18) 0.0443(11) Uani 1 1 d . . .
C7 C 0.1038(3) 0.5823(4) 0.4247(2) 0.0690(16) Uani 1 1 d . A .
H7A H 0.1429 0.5723 0.4387 0.103 Uiso 1 1 calc R . .
H7B H 0.0931 0.5323 0.4036 0.103 Uiso 1 1 calc R . .
H7C H 0.0752 0.5880 0.4515 0.103 Uiso 1 1 calc R . .
C8 C 0.0548(2) 1.0543(3) 0.35000(17) 0.0412(11) Uani 1 1 d . . .
C9 C 0.0188(3) 1.1383(3) 0.3591(2) 0.0615(15) Uani 1 1 d . . .
H9A H -0.0135 1.1252 0.3819 0.092 Uiso 1 1 calc R . .
H9B H 0.0028 1.1596 0.3276 0.092 Uiso 1 1 calc R . .
H9C H 0.0441 1.1837 0.3735 0.092 Uiso 1 1 calc R . .
C10 C 0.2143(2) 0.9452(3) 0.3456(2) 0.0470(12) Uani 1 1 d . . .
C11 C 0.2802(2) 0.9653(5) 0.3468(3) 0.081(2) Uani 1 1 d . . .
H11A H 0.2993 0.9377 0.3183 0.122 Uiso 1 1 calc R . .
H11B H 0.2972 0.9418 0.3774 0.122 Uiso 1 1 calc R . .
H11C H 0.2862 1.0291 0.3456 0.122 Uiso 1 1 calc R . .
C12 C 0.1343(2) 0.6109(3) 0.21250(17) 0.0438(11) Uani 1 1 d . . .
C13 C 0.1247(3) 0.5197(4) 0.1894(3) 0.087(2) Uani 1 1 d . A .
H13A H 0.1210 0.5256 0.1535 0.131 Uiso 1 1 calc R . .
H13B H 0.0888 0.4936 0.2029 0.131 Uiso 1 1 calc R . .
H13C H 0.1582 0.4817 0.1972 0.131 Uiso 1 1 calc R . .
C14 C 0.1697(2) 1.0086(3) 0.19585(17) 0.0393(10) Uani 1 1 d . . .
C15 C 0.1836(3) 1.0973(3) 0.1719(2) 0.0605(14) Uani 1 1 d . . .
H15A H 0.2262 1.1055 0.1706 0.091 Uiso 1 1 calc R . .
H15B H 0.1659 1.1447 0.1915 0.091 Uiso 1 1 calc R . .
H15C H 0.1675 1.0986 0.1383 0.091 Uiso 1 1 calc R . .
C16 C 0.2445(2) 0.7306(3) 0.29261(17) 0.0401(10) Uani 1 1 d . A .
C17 C 0.3006(2) 0.6951(4) 0.3172(2) 0.0652(15) Uani 1 1 d . . .
H17A H 0.2900 0.6583 0.3456 0.098 Uiso 1 1 calc R A .
H17B H 0.3248 0.7445 0.3283 0.098 Uiso 1 1 calc R . .
H17C H 0.3226 0.6597 0.2932 0.098 Uiso 1 1 calc R . .
C18 C -0.0153(2) 0.8184(3) 0.25187(18) 0.0462(12) Uani 1 1 d . . .
C19 C -0.0793(3) 0.8107(5) 0.2355(3) 0.095(2) Uani 1 1 d . A .
H19A H -0.0844 0.7570 0.2159 0.142 Uiso 1 1 calc R . .
H19B H -0.0898 0.8621 0.2155 0.142 Uiso 1 1 calc R . .
H19C H -0.1046 0.8081 0.2647 0.142 Uiso 1 1 calc R . .
C20 C 0.0811(2) 0.8285(3) 0.13240(18) 0.0462(11) Uani 1 1 d . A .
H20A H 0.0591 0.8435 0.1610 0.055 Uiso 1 1 calc R . .
C21 C 0.0534(2) 0.8237(4) 0.0861(2) 0.0570(13) Uani 1 1 d . . .
H21A H 0.0128 0.8370 0.0842 0.068 Uiso 1 1 calc R A .
C22 C 0.1404(3) 0.7847(4) 0.04857(19) 0.0670(16) Uani 1 1 d . . .
H22A H 0.1623 0.7695 0.0199 0.080 Uiso 1 1 calc R A .
C23 C 0.1696(2) 0.7899(3) 0.09437(17) 0.0474(12) Uani 1 1 d . A .
C24 C 0.2356(2) 0.7743(3) 0.1034(2) 0.0541(13) Uani 1 1 d . A .
C25 C -0.0558(6) 0.5745(8) 0.4292(3) 0.152(4) Uani 1 1 d D . .
N5 N -0.0412(5) 0.5401(9) 0.3922(4) 0.071(3) Uiso 0.50 1 d PD A 1
C26 C -0.0923(12) 0.6058(19) 0.4751(9) 0.120(9) Uiso 0.35 1 d PD A 1
N5' N -0.0507(6) 0.5773(10) 0.3881(4) 0.080(4) Uiso 0.50 1 d PD A 2
C26' C -0.0541(11) 0.5912(15) 0.4855(6) 0.098(6) Uiso 0.40 1 d PD A 2
C26" C -0.0286(16) 0.633(2) 0.4760(12) 0.112(11) Uiso 0.25 1 d PD A 3
C27 C -0.3471(4) 0.2128(8) 0.5666(3) 0.125(3) Uani 1 1 d D . .
N6 N -0.3901(6) 0.1817(11) 0.5828(6) 0.113(6) Uiso 0.70 1 d PD B 1
C28 C -0.2918(8) 0.2725(15) 0.5501(8) 0.112(6) Uiso 0.45 1 d PD B 1
N6' N -0.3933(11) 0.210(3) 0.5814(16) 0.134(17) Uiso 0.30 1 d PD B 2
C28' C -0.2848(7) 0.2173(13) 0.5457(6) 0.111(5) Uiso 0.55 1 d PD B 2
C30 C -0.2913(4) 0.5067(9) 0.4394(5) 0.155(4) Uani 1 1 d D . .
N7 N -0.239(3) 0.500(5) 0.515(3) 0.21(3) Uiso 0.19 1 d PD C 1
C29 C -0.279(3) 0.476(4) 0.4934(12) 0.17(2) Uiso 0.20 1 d PD C 1
N7' N -0.1807(7) 0.4966(10) 0.4587(6) 0.206(6) Uiso 0.81 1 d PD C 2
C29' C -0.2321(6) 0.4982(10) 0.4623(6) 0.141(5) Uiso 0.80 1 d PD C 2

loop_
_atom_site_aniso_label
_atom_site_aniso_U_11
_atom_site_aniso_U_22
_atom_site_aniso_U_33
_atom_site_aniso_U_23
_atom_site_aniso_U_13
_atom_site_aniso_U_12
Mn1 0.0429(4) 0.0419(4) 0.0296(3) -0.0005(3) -0.0032(3) -0.0029(3)
Mn2 0.0376(3) 0.0288(3) 0.0337(3) 0.0001(3) 0.0050(3) -0.0045(3)
Mn3 0.0375(3) 0.0294(3) 0.0304(3) 0.0005(3) 0.0012(3) 0.0021(3)
Mn4 0.0345(3) 0.0344(3) 0.0357(3) 0.0032(3) 0.0069(3) 0.0020(3)
K1 0.0613(7) 0.0537(7) 0.0574(7) -0.0098(5) 0.0045(5) -0.0257(6)
O1 0.062(2) 0.063(2) 0.0322(17) -0.0032(15) -0.0060(16) -0.0076(17)
O2 0.099(3) 0.111(4) 0.038(2) -0.016(2) 0.003(2) -0.015(3)
O3 0.063(2) 0.0452(19) 0.0421(18) 0.0053(15) -0.0060(16) 0.0004(17)
O4 0.0506(19) 0.0412(17) 0.0412(18) 0.0072(14) 0.0050(15) -0.0098(15)
O5 0.075(2) 0.0395(18) 0.0390(18) -0.0047(15) -0.0055(17) 0.0075(17)
O6 0.058(2) 0.0382(17) 0.0368(17) -0.0029(14) 0.0016(14) 0.0114(15)
O7 0.0422(19) 0.062(2) 0.051(2) 0.0060(17) -0.0104(15) -0.0077(16)
O8 0.0485(19) 0.0497(19) 0.0479(19) 0.0075(15) -0.0072(16) -0.0142(15)
O9 0.055(2) 0.0362(17) 0.052(2) -0.0006(15) 0.0191(16) -0.0013(15)
O10 0.056(2) 0.0369(16) 0.0482(18) -0.0065(14) 0.0175(15) -0.0106(15)
O11 0.0435(18) 0.0362(17) 0.060(2) 0.0019(15) 0.0110(15) -0.0036(15)
O12 0.0438(18) 0.0374(16) 0.0399(17) 0.0086(13) 0.0047(14) 0.0040(14)
O13 0.0363(17) 0.0521(19) 0.0514(19) 0.0116(16) 0.0010(15) -0.0020(14)
O14 0.0401(18) 0.054(2) 0.053(2) 0.0168(16) 0.0058(15) 0.0043(15)
O15 0.0429(18) 0.0451(19) 0.0513(19) -0.0064(15) -0.0025(15) -0.0074(15)
O16 0.0412(18) 0.0505(19) 0.0448(18) 0.0015(15) -0.0037(14) 0.0047(15)
O17 0.0381(16) 0.0330(15) 0.0276(14) -0.0015(12) 0.0004(12) -0.0019(12)
O18 0.0360(15) 0.0298(14) 0.0325(15) 0.0003(12) 0.0051(12) 0.0002(12)
O19 0.0424(18) 0.0492(19) 0.0439(19) 0.0052(15) 0.0143(14) 0.0058(15)
O20 0.073(3) 0.157(5) 0.056(2) -0.008(3) 0.027(2) 0.023(3)
N1 0.052(2) 0.045(2) 0.037(2) 0.0004(17) 0.0036(18) -0.0010(19)
N2 0.071(3) 0.101(4) 0.062(3) -0.007(3) 0.017(3) -0.009(3)
N3 0.043(2) 0.037(2) 0.0341(19) 0.0033(15) 0.0065(16) -0.0026(16)
N4 0.068(3) 0.089(4) 0.047(3) 0.004(2) -0.005(2) -0.006(3)
C1 0.055(3) 0.068(4) 0.042(3) -0.001(2) 0.002(2) -0.003(3)
C2 0.056(3) 0.085(4) 0.071(4) -0.008(3) 0.001(3) -0.007(3)
C3 0.076(4) 0.090(4) 0.046(3) -0.005(3) 0.019(3) -0.002(4)
C4 0.067(3) 0.048(3) 0.035(2) 0.002(2) 0.005(2) -0.002(2)
C5 0.073(4) 0.053(3) 0.039(3) 0.000(2) 0.005(3) 0.000(3)
C6 0.042(3) 0.045(3) 0.046(3) 0.005(2) 0.010(2) 0.004(2)
C7 0.101(5) 0.048(3) 0.058(3) 0.015(3) 0.006(3) 0.004(3)
C8 0.051(3) 0.031(2) 0.042(3) -0.002(2) 0.003(2) 0.000(2)
C9 0.087(4) 0.046(3) 0.052(3) -0.005(2) 0.009(3) 0.019(3)
C10 0.042(3) 0.038(3) 0.060(3) -0.003(2) -0.003(2) -0.008(2)
C11 0.046(3) 0.093(5) 0.104(5) 0.027(4) -0.013(3) -0.017(3)
C12 0.053(3) 0.035(2) 0.043(3) -0.005(2) 0.007(2) 0.002(2)
C13 0.114(5) 0.053(4) 0.095(5) -0.027(3) 0.044(4) -0.019(4)
C14 0.045(3) 0.033(2) 0.040(2) 0.0011(19) -0.004(2) -0.004(2)
C15 0.067(4) 0.042(3) 0.072(4) 0.013(3) 0.008(3) -0.008(3)
C16 0.041(3) 0.036(2) 0.043(3) -0.002(2) -0.002(2) 0.000(2)
C17 0.049(3) 0.077(4) 0.070(4) 0.021(3) -0.008(3) 0.001(3)
C18 0.036(3) 0.059(3) 0.043(3) -0.017(2) -0.004(2) -0.001(2)
C19 0.045(3) 0.100(5) 0.139(7) -0.027(5) -0.027(4) -0.003(3)
C20 0.047(3) 0.049(3) 0.043(3) 0.004(2) 0.005(2) 0.004(2)
C21 0.055(3) 0.063(3) 0.053(3) 0.007(3) -0.005(3) -0.005(3)
C22 0.069(4) 0.094(4) 0.038(3) -0.002(3) 0.009(3) -0.005(3)
C23 0.059(3) 0.045(3) 0.038(3) 0.002(2) 0.008(2) -0.002(2)
C24 0.055(3) 0.056(3) 0.051(3) 0.005(2) 0.019(3) 0.004(2)
C25 0.228(13) 0.147(9) 0.082(6) 0.002(6) 0.024(7) -0.019(9)
C27 0.117(7) 0.183(10) 0.074(5) -0.001(6) -0.020(5) 0.019(7)
C30 0.093(7) 0.192(11) 0.180(11) -0.001(9) 0.012(7) 0.008(7)

loop_
_atom_type_symbol
_atom_type_description
_atom_type_scat_dispersion_real
_atom_type_scat_dispersion_imag
_atom_type_scat_source
C C 0.0033 0.0016 'International Tables Vol C Tables 4.2.6.8 and 6.1.1.4'
H H 0.0000 0.0000 'International Tables Vol C Tables 4.2.6.8 and 6.1.1.4'
N N 0.0061 0.0033 'International Tables Vol C Tables 4.2.6.8 and 6.1.1.4'
O O 0.0106 0.0060 'International Tables Vol C Tables 4.2.6.8 and 6.1.1.4'
K K 0.2009 0.2494 'International Tables Vol C Tables 4.2.6.8 and 6.1.1.4'
Mn Mn 0.3368 0.7283 'International Tables Vol C Tables 4.2.6.8 and 6.1.1.4'

loop_
_geom_angle_atom_site_label_1
_geom_angle_atom_site_label_2
_geom_angle_atom_site_label_3
_geom_angle
_geom_angle_site_symmetry_1
_geom_angle_site_symmetry_3
_geom_angle_publ_flag
O17 Mn1 O1 172.68(14) . . ?
O17 Mn1 O7 96.56(13) . . ?
O1 Mn1 O7 90.75(14) . . ?
O17 Mn1 N1 92.59(14) . . ?
O1 Mn1 N1 80.09(15) . . ?
O7 Mn1 N1 170.58(15) . . ?
O17 Mn1 O3 90.34(12) . . ?
O1 Mn1 O3 89.28(14) . . ?
O7 Mn1 O3 95.43(14) . . ?
N1 Mn1 O3 86.70(14) . . ?
O17 Mn1 O5 91.49(12) . . ?
O1 Mn1 O5 87.62(13) . . ?
O7 Mn1 O5 94.44(14) . . ?
N1 Mn1 O5 83.09(14) . . ?
O3 Mn1 O5 169.70(13) . . ?
O18 Mn2 O17 82.71(11) . . ?
O18 Mn2 O4 176.39(13) . . ?
O17 Mn2 O4 94.62(12) . . ?
O18 Mn2 O10 96.97(12) . . ?
O17 Mn2 O10 168.25(13) . . ?
O4 Mn2 O10 86.14(13) . . ?
O18 Mn2 O14 90.89(12) . . ?
O17 Mn2 O14 102.53(13) . . ?
O4 Mn2 O14 87.31(13) . . ?
O10 Mn2 O14 89.21(14) . . ?
O18 Mn2 O15 91.88(12) . . ?
O17 Mn2 O15 85.21(12) . . ?
O4 Mn2 O15 90.31(13) . . ?
O10 Mn2 O15 83.06(13) . . ?
O14 Mn2 O15 172.05(13) . . ?
O18 Mn2 Mn3 41.94(8) . . ?
O17 Mn2 Mn3 41.43(8) . . ?
O4 Mn2 Mn3 135.72(10) . . ?
O10 Mn2 Mn3 135.38(10) . . ?
O14 Mn2 Mn3 104.64(9) . . ?
O15 Mn2 Mn3 82.32(9) . . ?
O18 Mn2 K1 130.11(9) . . ?
O17 Mn2 K1 120.10(9) . . ?
O4 Mn2 K1 53.40(10) . . ?
O10 Mn2 K1 51.76(9) . . ?
O14 Mn2 K1 121.34(9) . . ?
O15 Mn2 K1 51.83(9) . . ?
Mn3 Mn2 K1 134.03(3) . . ?
O17 Mn3 O18 82.89(11) . . ?
O17 Mn3 O12 176.70(13) . . ?
O18 Mn3 O12 94.49(12) . . ?
O17 Mn3 O6 97.21(12) . . ?
O18 Mn3 O6 168.41(13) . . ?
O12 Mn3 O6 85.76(12) . . ?
O17 Mn3 O8 90.29(12) . . ?
O18 Mn3 O8 98.88(13) . . ?
O12 Mn3 O8 88.11(12) . . ?
O6 Mn3 O8 92.71(13) . . ?
O17 Mn3 O16 90.80(12) . . ?
O18 Mn3 O16 86.05(12) . . ?
O12 Mn3 O16 91.04(12) . . ?
O6 Mn3 O16 82.36(13) . . ?
O8 Mn3 O16 175.05(12) . . ?
O17 Mn3 Mn2 42.25(8) . . ?
O18 Mn3 Mn2 41.30(8) . . ?
O12 Mn3 Mn2 135.42(9) . . ?
O6 Mn3 Mn2 135.94(10) . . ?
O8 Mn3 Mn2 101.90(9) . . ?
O16 Mn3 Mn2 82.10(8) . . ?
O17 Mn3 K1 132.31(9) . 3 ?
O18 Mn3 K1 117.42(9) . 3 ?
O12 Mn3 K1 50.78(9) . 3 ?
O6 Mn3 K1 54.46(9) . 3 ?
O8 Mn3 K1 124.35(9) . 3 ?
O16 Mn3 K1 52.06(8) . 3 ?
Mn2 Mn3 K1 133.41(3) . 3 ?
O18 Mn4 O19 171.87(14) . . ?
O18 Mn4 O13 97.32(13) . . ?
O19 Mn4 O13 90.58(13) . . ?
O18 Mn4 N3 91.89(13) . . ?
O19 Mn4 N3 80.03(14) . . ?
O13 Mn4 N3 168.37(14) . . ?
O18 Mn4 O11 91.94(12) . . ?
O19 Mn4 O11 88.47(13) . . ?
O13 Mn4 O11 100.47(13) . . ?
N3 Mn4 O11 86.24(13) . . ?
O18 Mn4 O9 90.68(12) . . ?
O19 Mn4 O9 87.27(13) . . ?
O13 Mn4 O9 91.02(13) . . ?
N3 Mn4 O9 81.76(13) . . ?
O11 Mn4 O9 167.79(13) . . ?
O12 K1 O15 114.98(10) 3_545 . ?
O12 K1 O10 151.78(10) 3_545 . ?
O15 K1 O10 60.89(9) . . ?
O12 K1 N5' 75.9(3) 3_545 . ?
O15 K1 N5' 100.1(3) . . ?
O10 K1 N5' 131.7(3) . . ?
O12 K1 O16 65.88(9) 3_545 3_545 ?
O15 K1 O16 148.53(10) . 3_545 ?
O10 K1 O16 102.60(10) . 3_545 ?
N5' K1 O16 110.0(3) . 3_545 ?
O12 K1 O4 149.45(10) 3_545 . ?
O15 K1 O4 64.07(9) . . ?
O10 K1 O4 57.28(9) . . ?
N5' K1 O4 74.5(3) . . ?
O16 K1 O4 132.33(10) 3_545 . ?
O12 K1 N5 76.4(2) 3_545 . ?
O15 K1 N5 111.2(3) . . ?
O10 K1 N5 131.8(3) . . ?
N5' K1 N5 12.3(3) . . ?
O16 K1 N5 99.7(3) 3_545 . ?
O4 K1 N5 76.1(2) . . ?
O12 K1 O6 56.37(9) 3_545 3_545 ?
O15 K1 O6 94.05(9) . 3_545 ?
O10 K1 O6 95.44(10) . 3_545 ?
N5' K1 O6 131.7(3) . 3_545 ?
O16 K1 O6 59.11(9) 3_545 3_545 ?
O4 K1 O6 150.48(9) . 3_545 ?
N5 K1 O6 132.6(2) . 3_545 ?
O12 K1 Mn2 154.17(8) 3_545 . ?
O15 K1 Mn2 39.41(7) . . ?
O10 K1 Mn2 34.31(6) . . ?
N5' K1 Mn2 102.0(3) . . ?
O16 K1 Mn2 135.86(8) 3_545 . ?
O4 K1 Mn2 33.46(6) . . ?
N5 K1 Mn2 107.0(2) . . ?
O6 K1 Mn2 117.35(7) 3_545 . ?
O12 K1 Mn3 33.20(6) 3_545 3_545 ?
O15 K1 Mn3 123.58(8) . 3_545 ?
O10 K1 Mn3 122.46(7) . 3_545 ?
N5' K1 Mn3 105.2(3) . 3_545 ?
O16 K1 Mn3 39.86(7) 3_545 3_545 ?
O4 K1 Mn3 171.90(8) . 3_545 ?
N5 K1 Mn3 101.8(2) . 3_545 ?
O6 K1 Mn3 33.78(6) 3_545 3_545 ?
Mn2 K1 Mn3 150.76(4) . 3_545 ?
C5 O1 Mn1 119.7(3) . . ?
C6 O3 Mn1 131.4(3) . . ?
C6 O4 Mn2 124.1(3) . . ?
C6 O4 K1 142.6(3) . . ?
Mn2 O4 K1 93.15(12) . . ?
C8 O5 Mn1 132.4(3) . . ?
C8 O6 Mn3 129.0(3) . . ?
C8 O6 K1 138.4(3) . 3 ?
Mn3 O6 K1 91.77(11) . 3 ?
C10 O7 Mn1 127.0(3) . . ?
C10 O8 Mn3 132.8(3) . . ?
C12 O9 Mn4 134.2(3) . . ?
C12 O10 Mn2 128.6(3) . . ?
C12 O10 K1 136.1(3) . . ?
Mn2 O10 K1 93.93(11) . . ?
C14 O11 Mn4 130.9(3) . . ?
C14 O12 Mn3 124.5(3) . . ?
C14 O12 K1 139.3(3) . 3 ?
Mn3 O12 K1 96.02(11) . 3 ?
C16 O13 Mn4 127.0(3) . . ?
C16 O14 Mn2 134.6(3) . . ?
C18 O15 Mn2 125.3(3) . . ?
C18 O15 K1 145.4(3) . . ?
Mn2 O15 K1 88.76(11) . . ?
C18 O16 Mn3 123.5(3) . . ?
C18 O16 K1 148.2(3) . 3 ?
Mn3 O16 K1 88.09(11) . 3 ?
Mn1 O17 Mn3 123.38(14) . . ?
Mn1 O17 Mn2 129.64(15) . . ?
Mn3 O17 Mn2 96.32(12) . . ?
Mn4 O18 Mn2 124.91(15) . . ?
Mn4 O18 Mn3 128.95(15) . . ?
Mn2 O18 Mn3 96.76(12) . . ?
C24 O19 Mn4 119.5(3) . . ?
C1 N1 C4 117.9(4) . . ?
C1 N1 Mn1 130.4(3) . . ?
C4 N1 Mn1 111.6(3) . . ?
C2 N2 C3 116.0(5) . . ?
C20 N3 C23 118.4(4) . . ?
C20 N3 Mn4 129.9(3) . . ?
C23 N3 Mn4 111.6(3) . . ?
C21 N4 C22 115.9(5) . . ?
N1 C1 C2 120.4(5) . . ?
N1 C1 H1A 119.8 . . ?
C2 C1 H1A 119.8 . . ?
N2 C2 C1 122.9(6) . . ?
N2 C2 H2B 118.5 . . ?
C1 C2 H2B 118.5 . . ?
N2 C3 C4 122.4(5) . . ?
N2 C3 H3A 118.8 . . ?
C4 C3 H3A 118.8 . . ?
N1 C4 C3 120.4(5) . . ?
N1 C4 C5 114.9(4) . . ?
C3 C4 C5 124.7(5) . . ?
O2 C5 O1 125.1(5) . . ?
O2 C5 C4 121.4(5) . . ?
O1 C5 C4 113.5(4) . . ?
O3 C6 O4 125.0(4) . . ?
O3 C6 C7 118.8(5) . . ?
O4 C6 C7 116.2(5) . . ?
C6 C7 H7A 109.5 . . ?
C6 C7 H7B 109.5 . . ?
H7A C7 H7B 109.5 . . ?
C6 C7 H7C 109.5 . . ?
H7A C7 H7C 109.5 . . ?
H7B C7 H7C 109.5 . . ?
O5 C8 O6 124.9(4) . . ?
O5 C8 C9 119.4(4) . . ?
O6 C8 C9 115.7(4) . . ?
C8 C9 H9A 109.5 . . ?
C8 C9 H9B 109.5 . . ?
H9A C9 H9B 109.5 . . ?
C8 C9 H9C 109.5 . . ?
H9A C9 H9C 109.5 . . ?
H9B C9 H9C 109.5 . . ?
O8 C10 O7 126.2(4) . . ?
O8 C10 C11 117.4(5) . . ?
O7 C10 C11 116.4(5) . . ?
C10 C11 H11A 109.5 . . ?
C10 C11 H11B 109.5 . . ?
H11A C11 H11B 109.5 . . ?
C10 C11 H11C 109.5 . . ?
H11A C11 H11C 109.5 . . ?
H11B C11 H11C 109.5 . . ?
O9 C12 O10 125.3(4) . . ?
O9 C12 C13 118.3(4) . . ?
O10 C12 C13 116.4(4) . . ?
C12 C13 H13A 109.5 . . ?
C12 C13 H13B 109.5 . . ?
H13A C13 H13B 109.5 . . ?
C12 C13 H13C 109.5 . . ?
H13A C13 H13C 109.5 . . ?
H13B C13 H13C 109.5 . . ?
O11 C14 O12 124.6(4) . . ?
O11 C14 C15 120.0(4) . . ?
O12 C14 C15 115.3(4) . . ?
C14 C15 H15A 109.5 . . ?
C14 C15 H15B 109.5 . . ?
H15A C15 H15B 109.5 . . ?
C14 C15 H15C 109.5 . . ?
H15A C15 H15C 109.5 . . ?
H15B C15 H15C 109.5 . . ?
O14 C16 O13 126.0(4) . . ?
O14 C16 C17 118.2(4) . . ?
O13 C16 C17 115.8(4) . . ?
C16 C17 H17A 109.5 . . ?
C16 C17 H17B 109.5 . . ?
H17A C17 H17B 109.5 . . ?
C16 C17 H17C 109.5 . . ?
H17A C17 H17C 109.5 . . ?
H17B C17 H17C 109.5 . . ?
O15 C18 O16 125.0(4) . . ?
O15 C18 C19 117.5(5) . . ?
O16 C18 C19 117.5(5) . . ?
C18 C19 H19A 109.5 . . ?
C18 C19 H19B 109.5 . . ?
H19A C19 H19B 109.5 . . ?
C18 C19 H19C 109.5 . . ?
H19A C19 H19C 109.5 . . ?
H19B C19 H19C 109.5 . . ?
N3 C20 C21 120.1(5) . . ?
N3 C20 H20A 120.0 . . ?
C21 C20 H20A 120.0 . . ?
N4 C21 C20 123.2(5) . . ?
N4 C21 H21A 118.4 . . ?
C20 C21 H21A 118.4 . . ?
N4 C22 C23 122.3(5) . . ?
N4 C22 H22A 118.9 . . ?
C23 C22 H22A 118.9 . . ?
N3 C23 C22 120.2(5) . . ?
N3 C23 C24 113.6(4) . . ?
C22 C23 C24 126.2(5) . . ?
O20 C24 O19 124.8(5) . . ?
O20 C24 C23 120.9(5) . . ?
O19 C24 C23 114.3(4) . . ?
N5' C25 N5 30.9(9) . . ?
N5' C25 C26' 166.2(17) . . ?
N5 C25 C26' 154.7(17) . . ?
N5' C25 C26 146.2(19) . . ?
N5 C25 C26 163.3(17) . . ?
C26' C25 C26 35.2(11) . . ?
N5' C25 C26" 134(2) . . ?
N5 C25 C26" 141.1(19) . . ?
C26' C25 C26" 32.1(14) . . ?
C26 C25 C26" 55.5(17) . . ?
C25 N5 K1 144.9(11) . . ?
C25 N5' K1 163.3(13) . . ?
N6' C27 N6 21(3) . . ?
N6' C27 C28' 179(3) . . ?
N6 C27 C28' 158.8(16) . . ?
N6' C27 C28 148(3) . . ?
N6 C27 C28 168.8(16) . . ?
C28' C27 C28 31.6(9) . . ?
C29' C30 C29 55(3) . . ?
N7 C29 C30 121(6) . . ?
N7' C29' C30 150.4(17) . . ?

loop_
_geom_bond_atom_site_label_1
_geom_bond_atom_site_label_2
_geom_bond_distance
_geom_bond_site_symmetry_2
_geom_bond_publ_flag
Mn1 O17 1.848(3) . ?
Mn1 O1 1.922(3) . ?
Mn1 O7 1.944(3) . ?
Mn1 N1 2.094(4) . ?
Mn1 O3 2.161(3) . ?
Mn1 O5 2.194(3) . ?
Mn2 O18 1.877(3) . ?
Mn2 O17 1.911(3) . ?
Mn2 O4 1.941(3) . ?
Mn2 O10 1.986(3) . ?
Mn2 O14 2.137(3) . ?
Mn2 O15 2.232(3) . ?
Mn2 Mn3 2.8249(8) . ?
Mn2 K1 3.5150(12) . ?
Mn3 O17 1.881(3) . ?
Mn3 O18 1.901(3) . ?
Mn3 O12 1.940(3) . ?
Mn3 O6 1.959(3) . ?
Mn3 O8 2.149(3) . ?
Mn3 O16 2.259(3) . ?
Mn3 K1 3.5228(12) 3 ?
Mn4 O18 1.847(3) . ?
Mn4 O19 1.912(3) . ?
Mn4 O13 1.947(3) . ?
Mn4 N3 2.093(4) . ?
Mn4 O11 2.142(3) . ?
Mn4 O9 2.182(3) . ?
K1 O12 2.745(3) 3_545 ?
K1 O15 2.764(3) . ?
K1 O10 2.767(3) . ?
K1 N5' 2.772(12) . ?
K1 O16 2.780(3) 3_545 ?
K1 O4 2.826(3) . ?
K1 N5 2.834(12) . ?
K1 O6 2.868(3) 3_545 ?
K1 Mn3 3.5228(12) 3_545 ?
O1 C5 1.302(6) . ?
O2 C5 1.210(6) . ?
O3 C6 1.236(6) . ?
O4 C6 1.288(6) . ?
O5 C8 1.238(5) . ?
O6 C8 1.271(5) . ?
O6 K1 2.868(3) 3 ?
O7 C10 1.270(6) . ?
O8 C10 1.234(6) . ?
O9 C12 1.238(5) . ?
O10 C12 1.268(5) . ?
O11 C14 1.236(5) . ?
O12 C14 1.289(5) . ?
O12 K1 2.745(3) 3 ?
O13 C16 1.278(5) . ?
O14 C16 1.233(5) . ?
O15 C18 1.254(6) . ?
O16 C18 1.272(6) . ?
O16 K1 2.780(3) 3 ?
O19 C24 1.286(6) . ?
O20 C24 1.209(6) . ?
N1 C1 1.324(6) . ?
N1 C4 1.338(6) . ?
N2 C2 1.323(7) . ?
N2 C3 1.330(8) . ?
N3 C20 1.324(6) . ?
N3 C23 1.344(6) . ?
N4 C21 1.330(7) . ?
N4 C22 1.334(7) . ?
C1 C2 1.376(7) . ?
C1 H1A 0.9300 . ?
C2 H2B 0.9300 . ?
C3 C4 1.375(7) . ?
C3 H3A 0.9300 . ?
C4 C5 1.504(7) . ?
C6 C7 1.495(7) . ?
C7 H7A 0.9600 . ?
C7 H7B 0.9600 . ?
C7 H7C 0.9600 . ?
C8 C9 1.504(6) . ?
C9 H9A 0.9600 . ?
C9 H9B 0.9600 . ?
C9 H9C 0.9600 . ?
C10 C11 1.503(7) . ?
C11 H11A 0.9600 . ?
C11 H11B 0.9600 . ?
C11 H11C 0.9600 . ?
C12 C13 1.503(7) . ?
C13 H13A 0.9600 . ?
C13 H13B 0.9600 . ?
C13 H13C 0.9600 . ?
C14 C15 1.495(6) . ?
C15 H15A 0.9600 . ?
C15 H15B 0.9600 . ?
C15 H15C 0.9600 . ?
C16 C17 1.507(7) . ?
C17 H17A 0.9600 . ?
C17 H17B 0.9600 . ?
C17 H17C 0.9600 . ?
C18 C19 1.497(7) . ?
C19 H19A 0.9600 . ?
C19 H19B 0.9600 . ?
C19 H19C 0.9600 . ?
C20 C21 1.376(7) . ?
C20 H20A 0.9300 . ?
C21 H21A 0.9300 . ?
C22 C23 1.379(7) . ?
C22 H22A 0.9300 . ?
C23 C24 1.512(7) . ?
C25 N5' 1.095(12) . ?
C25 N5 1.152(12) . ?
C25 C26' 1.513(15) . ?
C25 C26 1.538(17) . ?
C25 C26" 1.630(18) . ?
C27 N6' 1.106(19) . ?
C27 N6 1.150(12) . ?
C27 C28' 1.499(14) . ?
C27 C28 1.583(16) . ?
C30 C29' 1.459(13) . ?
C30 C29 1.53(2) . ?
N7 C29 1.13(2) . ?
N7' C29' 1.154(13) . ?
